data_7230959
loop_
_publ_author_name
'Carter, Korey P.'
'Kalaj, Mark'
'Kerridge, Andrew'
'Cahill, Christopher L.'

_publ_section_title
;
 Probing hydrogen and halogen-oxo interactions in uranyl coordination
 polymers: a combined crystallographic and computational study
;
_journal_issue 34
_journal_name_full CrystEngComm
_journal_page_first 4916
_journal_paper_doi 10.1039/C8CE00682B
_journal_volume 20
_journal_year 2018
_chemical_formula_sum 'C28 H20 Cl4 O14 U2'
_chemical_formula_weight 1198.30
_space_group_crystal_system monoclinic
_space_group_IT_number 14
_space_group_name_Hall '-P 2ybc'
_space_group_name_H-M_alt 'P 1 21/c 1'
_symmetry_space_group_name_Hall '-P 2ybc'
_symmetry_space_group_name_H-M 'P 1 21/c 1'
_atom_sites_solution_hydrogens mixed
_audit_creation_method SHELXL-2014
_audit_update_record
;
2018-04-23 deposited with the CCDC.
2018-06-20 downloaded from the CCDC.
;
_cell_angle_alpha 90
_cell_angle_beta 90.911(6)
_cell_angle_gamma 90
_cell_formula_units_Z 2
_cell_length_a 18.391(8)
_cell_length_b 8.604(5)
_cell_length_c 10.512(7)
_cell_measurement_reflns_used 42676
_cell_measurement_temperature 293(2)
_cell_measurement_theta_max 54.374
_cell_measurement_theta_min 5.227
_cell_volume 1663.2(16)
_computing_cell_refinement 'SAINT, Bruker-AXS'
_computing_data_collection 'APEX, Bruker-AXS'
_computing_data_reduction 'SAINT, Bruker-AXS'
_computing_molecular_graphics 'WINGX (Farrugia, 2012)'
_computing_publication_material 'Crystal Maker (Palmer, 2009)'
_computing_structure_refinement 'SHELXL-2014 (Sheldrick, 2014)'
_computing_structure_solution 'SIR92 (Gualardi, 1994)'
_diffrn_ambient_temperature 293(2)
_diffrn_measured_fraction_theta_full 1.000
_diffrn_measured_fraction_theta_max 1.000
_diffrn_measurement_device_type 'Bruker APEX II CCD'
_diffrn_measurement_method 'omega scans'
_diffrn_radiation_probe x-ray
_diffrn_radiation_type MoK\a
_diffrn_radiation_wavelength 0.71073
_diffrn_reflns_av_R_equivalents 0.0396
_diffrn_reflns_av_unetI/netI 0.0260
_diffrn_reflns_Laue_measured_fraction_full 1.000
_diffrn_reflns_Laue_measured_fraction_max 1.000
_diffrn_reflns_limit_h_max 23
_diffrn_reflns_limit_h_min -23
_diffrn_reflns_limit_k_max 11
_diffrn_reflns_limit_k_min -11
_diffrn_reflns_limit_l_max 13
_diffrn_reflns_limit_l_min -13
_diffrn_reflns_number 36470
_diffrn_reflns_point_group_measured_fraction_full 1.000
_diffrn_reflns_point_group_measured_fraction_max 1.000
_diffrn_reflns_theta_full 25.500
_diffrn_reflns_theta_max 27.606
_diffrn_reflns_theta_min 2.215
_diffrn_source 'fine-focus sealed tube'
_exptl_absorpt_coefficient_mu 10.113
_exptl_absorpt_correction_T_max 0.7455
_exptl_absorpt_correction_T_min 0.5114
_exptl_absorpt_correction_type empirical
_exptl_absorpt_process_details 'TWINABS (Sheldrick, 2008)'
_exptl_crystal_colour Yellow
_exptl_crystal_density_diffrn 2.393
_exptl_crystal_description Plate
_exptl_crystal_F_000 1104
_exptl_crystal_recrystallization_method Hydrothermal
_exptl_crystal_size_max 0.22
_exptl_crystal_size_mid 0.19
_exptl_crystal_size_min 0.16
_refine_diff_density_max 0.931
_refine_diff_density_min -0.510
_refine_diff_density_rms 0.128
_refine_ls_extinction_method none
_refine_ls_goodness_of_fit_ref 1.045
_refine_ls_hydrogen_treatment mixed
_refine_ls_matrix_type full
_refine_ls_number_parameters 225
_refine_ls_number_reflns 3862
_refine_ls_number_restraints 2
_refine_ls_restrained_S_all 1.045
_refine_ls_R_factor_all 0.0349
_refine_ls_R_factor_gt 0.0246
_refine_ls_shift/su_max 0.004
_refine_ls_shift/su_mean 0.000
_refine_ls_structure_factor_coef Fsqd
_refine_ls_weighting_details 'w=1/[\s^2^(Fo^2^)+(0.0325P)^2^] where P=(Fo^2^+2Fc^2^)/3'
_refine_ls_weighting_scheme calc
_refine_ls_wR_factor_gt 0.0555
_refine_ls_wR_factor_ref 0.0580
_reflns_Friedel_coverage 0.000
_reflns_number_gt 3140
_reflns_number_total 3862
_reflns_threshold_expression 'I > 2\s(I)'
_cod_data_source_file c8ce00682b2.cif
_cod_data_source_block Compound_2
_cod_depositor_comments 'Adding full bibliography for 7230956--7230959.cif.'
_cod_database_code 7230959
_shelx_space_group_comment
;
The symmetry employed for this shelxl refinement is uniquely defined
by the following loop, which should always be used as a source of
symmetry information in preference to the above space-group names.
They are only intended as comments.
;
_shelxl_version_number 2014-1

loop_
_space_group_symop_operation_xyz
'x, y, z'
'-x, y+1/2, -z+1/2'
'-x, -y, -z'
'x, -y-1/2, z-1/2'

loop_
_atom_site_label
_atom_site_type_symbol
_atom_site_fract_x
_atom_site_fract_y
_atom_site_fract_z
_atom_site_U_iso_or_equiv
_atom_site_adp_type
_atom_site_occupancy
_atom_site_site_symmetry_order
_atom_site_calc_flag
_atom_site_refinement_flags_posn
_atom_site_refinement_flags_adp
U1 U 0.92459(2) 0.94758(2) 0.28355(2) 0.02652(6) Uani 1 1 d . .
Cl2 Cl 1.37281(7) 0.8194(2) 0.47249(14) 0.0680(4) Uani 1 1 d . .
Cl1 Cl 0.51268(7) 1.0325(2) 0.24835(17) 0.0780(5) Uani 1 1 d . .
O4 O 0.83602(15) 0.8460(4) 0.1286(3) 0.0407(7) Uani 1 1 d . .
C10 C 1.2306(2) 0.8819(5) 0.4301(4) 0.0351(10) Uani 1 1 d . .
H10 H 1.2245 0.8622 0.5163 0.042 Uiso 1 1 calc R U
O5 O 1.04683(15) 0.9829(4) 0.3369(3) 0.0378(7) Uani 1 1 d . .
O3 O 0.79517(16) 0.9592(4) 0.2999(3) 0.0435(8) Uani 1 1 d . .
OW1 O 0.98986(17) 0.8495(4) 0.0955(3) 0.0392(7) Uani 1 1 d D .
O6 O 0.90888(15) 1.0821(3) 0.4733(3) 0.0373(7) Uani 1 1 d . .
O2 O 0.92633(16) 0.7690(3) 0.3654(3) 0.0394(7) Uani 1 1 d . .
O1 O 0.92436(16) 1.1289(3) 0.2057(3) 0.0400(7) Uani 1 1 d . .
C13 C 1.2498(3) 0.9400(6) 0.1726(5) 0.0498(13) Uani 1 1 d . .
H13 H 1.2564 0.9592 0.0865 0.060 Uiso 1 1 calc R U
C11 C 1.2980(2) 0.8680(6) 0.3755(5) 0.0411(11) Uani 1 1 d . .
C8 C 1.0987(2) 0.9425(5) 0.4089(4) 0.0307(9) Uani 1 1 d . .
C9 C 1.1724(2) 0.9258(5) 0.3538(4) 0.0307(9) Uani 1 1 d . .
C7 C 0.6903(3) 0.7769(6) 0.0463(4) 0.0448(12) Uani 1 1 d . .
H7 H 0.7269 0.7242 0.0042 0.054 Uiso 1 1 calc R U
C2 C 0.7068(2) 0.8719(5) 0.1489(4) 0.0313(9) Uani 1 1 d . .
C3 C 0.6525(2) 0.9500(6) 0.2118(4) 0.0407(11) Uani 1 1 d . .
H3 H 0.6637 1.0134 0.2810 0.049 Uiso 1 1 calc R U
C12 C 1.3085(3) 0.8957(7) 0.2500(5) 0.0517(13) Uani 1 1 d . .
H12 H 1.3546 0.8853 0.2158 0.062 Uiso 1 1 calc R U
C5 C 0.5633(3) 0.8388(7) 0.0682(5) 0.0545(14) Uani 1 1 d . .
H5 H 0.5152 0.8278 0.0411 0.065 Uiso 1 1 calc R U
C1 C 0.7831(2) 0.8916(5) 0.1934(4) 0.0344(10) Uani 1 1 d . .
C14 C 1.1825(3) 0.9548(5) 0.2243(5) 0.0414(11) Uani 1 1 d . .
H14 H 1.1432 0.9844 0.1731 0.050 Uiso 1 1 calc R U
C6 C 0.6183(3) 0.7612(7) 0.0071(5) 0.0584(15) Uani 1 1 d . .
H6 H 0.6069 0.6973 -0.0617 0.070 Uiso 1 1 calc R U
C4 C 0.5808(2) 0.9323(6) 0.1698(5) 0.0453(12) Uani 1 1 d . .
HW1 H 1.0366(17) 0.806(7) 0.093(6) 0.10(2) Uiso 1 1 d D .
HW2 H 0.962(3) 0.835(7) 0.018(3) 0.079(19) Uiso 1 1 d D .

loop_
_atom_site_aniso_label
_atom_site_aniso_U_11
_atom_site_aniso_U_22
_atom_site_aniso_U_33
_atom_site_aniso_U_23
_atom_site_aniso_U_13
_atom_site_aniso_U_12
U1 0.02289(9) 0.03082(9) 0.02577(9) -0.00057(7) -0.00200(6) 0.00080(6)
Cl2 0.0298(6) 0.1090(13) 0.0648(9) -0.0093(8) -0.0053(6) 0.0202(7)
Cl1 0.0308(7) 0.1302(16) 0.0729(10) -0.0132(10) 0.0020(6) 0.0143(8)
O4 0.0274(15) 0.060(2) 0.0348(17) -0.0098(16) 0.0005(13) -0.0001(15)
C10 0.027(2) 0.042(3) 0.036(2) -0.001(2) 0.0010(18) 0.0051(19)
O5 0.0244(16) 0.0494(19) 0.0394(18) -0.0063(15) -0.0049(13) 0.0014(13)
O3 0.0265(16) 0.066(2) 0.0380(18) -0.0169(16) -0.0017(13) -0.0014(15)
OW1 0.0401(18) 0.047(2) 0.0304(17) -0.0062(15) -0.0041(14) 0.0101(16)
O6 0.0258(15) 0.052(2) 0.0341(17) -0.0138(14) 0.0023(13) 0.0012(13)
O2 0.0413(18) 0.0415(18) 0.0354(18) 0.0061(14) 0.0005(13) -0.0005(14)
O1 0.0349(17) 0.0334(17) 0.052(2) 0.0082(15) 0.0004(14) 0.0018(14)
C13 0.059(3) 0.057(3) 0.034(3) 0.009(2) 0.015(2) 0.003(3)
C11 0.032(2) 0.046(3) 0.045(3) -0.008(2) -0.003(2) 0.005(2)
C8 0.022(2) 0.031(2) 0.039(2) -0.0102(19) -0.0053(17) -0.0020(17)
C9 0.033(2) 0.027(2) 0.032(2) -0.0076(17) 0.0024(18) -0.0026(17)
C7 0.039(3) 0.046(3) 0.049(3) -0.005(2) -0.002(2) 0.001(2)
C2 0.024(2) 0.037(2) 0.033(2) -0.0008(19) -0.0034(17) -0.0031(17)
C3 0.031(2) 0.057(3) 0.034(2) 0.004(2) -0.0044(19) -0.006(2)
C12 0.032(3) 0.067(3) 0.057(3) -0.005(3) 0.016(2) -0.001(2)
C5 0.028(2) 0.077(4) 0.058(3) 0.004(3) -0.012(2) -0.013(3)
C1 0.032(2) 0.038(2) 0.033(2) 0.001(2) -0.0028(18) -0.0034(19)
C14 0.033(2) 0.047(3) 0.044(3) 0.008(2) -0.001(2) 0.001(2)
C6 0.049(3) 0.067(4) 0.058(3) -0.019(3) -0.019(3) -0.011(3)
C4 0.027(2) 0.063(3) 0.045(3) 0.008(2) -0.001(2) -0.003(2)

loop_
_atom_type_symbol
_atom_type_description
_atom_type_scat_dispersion_real
_atom_type_scat_dispersion_imag
_atom_type_scat_source
C C 0.0033 0.0016 'International Tables Vol C Tables 4.2.6.8 and 6.1.1.4'
H H 0.0000 0.0000 'International Tables Vol C Tables 4.2.6.8 and 6.1.1.4'
O O 0.0106 0.0060 'International Tables Vol C Tables 4.2.6.8 and 6.1.1.4'
Cl Cl 0.1484 0.1585 'International Tables Vol C Tables 4.2.6.8 and 6.1.1.4'
U U -9.6767 9.6646 'International Tables Vol C Tables 4.2.6.8 and 6.1.1.4'

loop_
_geom_angle_atom_site_label_1
_geom_angle_atom_site_label_2
_geom_angle_atom_site_label_3
_geom_angle
_geom_angle_site_symmetry_1
_geom_angle_site_symmetry_3
O1 U1 O2 178.19(14) . .
O1 U1 O6 87.62(13) . .
O2 U1 O6 90.94(13) . .
O1 U1 O5 89.51(13) . .
O2 U1 O5 89.20(13) . .
O6 U1 O5 82.03(11) . .
O1 U1 O3 90.09(13) . .
O2 U1 O3 90.67(13) . .
O6 U1 O3 77.31(10) . .
O5 U1 O3 159.33(11) . .
O1 U1 O4 90.61(13) . .
O2 U1 O4 91.17(13) . .
O6 U1 O4 131.11(10) . .
O5 U1 O4 146.84(10) . .
O3 U1 O4 53.83(10) . .
O1 U1 OW1 85.91(13) . .
O2 U1 OW1 95.02(13) . .
O6 U1 OW1 157.13(11) . .
O5 U1 OW1 76.02(11) . .
O3 U1 OW1 124.55(10) . .
O4 U1 OW1 70.92(10) . .
O1 U1 C1 89.99(14) . .
O2 U1 C1 91.44(13) . .
O6 U1 C1 104.38(12) . .
O5 U1 C1 173.55(12) . .
O3 U1 C1 27.10(12) . .
O4 U1 C1 26.74(11) . .
OW1 U1 C1 97.53(12) . .
C1 O4 U1 92.4(3) . .
C11 C10 C9 118.4(4) . .
C11 C10 H10 120.8 . .
C9 C10 H10 120.8 . .
C8 O5 U1 146.1(3) . .
C1 O3 U1 94.5(3) . .
U1 OW1 HW1 128(4) . .
U1 OW1 HW2 117(3) . .
HW1 OW1 HW2 114(5) . .
C8 O6 U1 140.5(3) 3_776 .
C14 C13 C12 119.4(5) . .
C14 C13 H13 120.3 . .
C12 C13 H13 120.3 . .
C12 C11 C10 122.2(4) . .
C12 C11 Cl2 119.0(4) . .
C10 C11 Cl2 118.8(4) . .
O5 C8 O6 122.7(4) . 3_776
O5 C8 C9 118.6(4) . .
O6 C8 C9 118.7(4) 3_776 .
C10 C9 C14 120.1(4) . .
C10 C9 C8 120.1(4) . .
C14 C9 C8 119.8(4) . .
C2 C7 C6 119.1(5) . .
C2 C7 H7 120.5 . .
C6 C7 H7 120.5 . .
C3 C2 C7 120.6(4) . .
C3 C2 C1 118.8(4) . .
C7 C2 C1 120.6(4) . .
C2 C3 C4 119.0(5) . .
C2 C3 H3 120.5 . .
C4 C3 H3 120.5 . .
C11 C12 C13 119.6(4) . .
C11 C12 H12 120.2 . .
C13 C12 H12 120.2 . .
C4 C5 C6 118.8(4) . .
C4 C5 H5 120.6 . .
C6 C5 H5 120.6 . .
O4 C1 O3 119.3(4) . .
O4 C1 C2 122.0(4) . .
O3 C1 C2 118.7(4) . .
O4 C1 U1 60.9(2) . .
O3 C1 U1 58.4(2) . .
C2 C1 U1 176.3(3) . .
C13 C14 C9 120.4(4) . .
C13 C14 H14 119.8 . .
C9 C14 H14 119.8 . .
C5 C6 C7 121.2(5) . .
C5 C6 H6 119.4 . .
C7 C6 H6 119.4 . .
C5 C4 C3 121.3(5) . .
C5 C4 Cl1 119.9(4) . .
C3 C4 Cl1 118.8(4) . .

loop_
_geom_bond_atom_site_label_1
_geom_bond_atom_site_label_2
_geom_bond_distance
_geom_bond_site_symmetry_2
U1 O1 1.762(3) .
U1 O2 1.761(3) .
U1 O6 2.328(3) .
U1 O5 2.328(3) .
U1 O3 2.391(3) .
U1 O4 2.446(3) .
U1 OW1 2.477(3) .
U1 C1 2.798(4) .
Cl2 C11 1.750(5) .
Cl1 C4 1.740(5) .
O4 C1 1.260(5) .
C10 C11 1.379(6) .
C10 C9 1.379(6) .
C10 H10 0.9300 .
O5 C8 1.258(5) .
O3 C1 1.278(5) .
OW1 HW1 0.94(2) .
OW1 HW2 0.964(19) .
O6 C8 1.265(5) 3_776
C13 C14 1.365(7) .
C13 C12 1.395(7) .
C13 H13 0.9300 .
C11 C12 1.358(7) .
C8 O6 1.265(5) 3_776
C8 C9 1.490(6) .
C9 C14 1.400(6) .
C7 C2 1.384(6) .
C7 C6 1.387(6) .
C7 H7 0.9300 .
C2 C3 1.381(6) .
C2 C1 1.480(6) .
C3 C4 1.393(6) .
C3 H3 0.9300 .
C12 H12 0.9300 .
C5 C4 1.371(7) .
C5 C6 1.379(7) .
C5 H5 0.9300 .
C14 H14 0.9300 .
C6 H6 0.9300 .
